data_4028239
loop_
_publ_author_name
'Barbara Mohar'
'Alen \<Cusak'
'Barbara Modec'
'Michel Stephan'

_publ_section_title
;
 P-Stereogenic Phospholanes or Phosphorinanes from o-Biarylylphosphines:
 Two Bridges Not Too Far
;
_journal_name_full 'Journal of Organic Chemistry'
_journal_page_first 4665
_journal_page_last 4673
_journal_paper_doi 10.1021/jo400565b
_journal_volume 78
_journal_year 2013
_chemical_formula_sum 'C29 H33 B N O2 P'
_chemical_formula_weight 469.34
_chemical_name_systematic
; 
 ? 
;
_space_group_IT_number 1
_symmetry_cell_setting triclinic
_symmetry_space_group_name_Hall 'P 1'
_symmetry_space_group_name_H-M 'P 1'
_atom_sites_solution_hydrogens mixed
_atom_sites_solution_primary direct
_atom_sites_solution_secondary difmap
_audit_creation_method SHELXL-97
_cell_angle_alpha 94.823(4)
_cell_angle_beta 108.859(4)
_cell_angle_gamma 110.954(4)
_cell_formula_units_Z 1
_cell_length_a 7.7674(3)
_cell_length_b 9.3961(4)
_cell_length_c 10.3181(4)
_cell_measurement_temperature 150(2)
_cell_volume 648.29(6)
_computing_structure_refinement 'SHELXL-97 (Sheldrick, 1997)'
_computing_structure_solution 'SHELXS-97 (Sheldrick, 1990)'
_diffrn_ambient_temperature 150(2)
_diffrn_detector_area_resol_mean 10.4933
_diffrn_measured_fraction_theta_full 0.896
_diffrn_measured_fraction_theta_max 0.896
_diffrn_measurement_device_type 'Agilent Supernova Dual/Cu at zero/Atlas'
_diffrn_measurement_method \w-scans
_diffrn_radiation_monochromator mirror
_diffrn_radiation_source 'SuperNova (Mo) x-ray Source'
_diffrn_radiation_type MoK\a
_diffrn_radiation_wavelength 0.71073
_diffrn_reflns_av_R_equivalents 0.0280
_diffrn_reflns_av_sigmaI/netI 0.0563
_diffrn_reflns_limit_h_max 10
_diffrn_reflns_limit_h_min -11
_diffrn_reflns_limit_k_max 12
_diffrn_reflns_limit_k_min -13
_diffrn_reflns_limit_l_max 14
_diffrn_reflns_limit_l_min -13
_diffrn_reflns_number 11094
_diffrn_reflns_theta_full 30.39
_diffrn_reflns_theta_max 30.39
_diffrn_reflns_theta_min 2.82
_exptl_absorpt_coefficient_mu 0.132
_exptl_absorpt_correction_T_max 0.9921
_exptl_absorpt_correction_T_min 0.9895
_exptl_absorpt_correction_type multi-scan
_exptl_absorpt_process_details '(CrysAlis PRO; Agilent, 2011)'
_exptl_crystal_colour colourless
_exptl_crystal_density_diffrn 1.202
_exptl_crystal_description block
_exptl_crystal_F_000 250
_exptl_crystal_size_max 0.08
_exptl_crystal_size_mid 0.07
_exptl_crystal_size_min 0.06
_refine_diff_density_max 0.285
_refine_diff_density_min -0.224
_refine_diff_density_rms 0.045
_refine_ls_abs_structure_details 'Flack H D (1983), Acta Cryst. A39, 876-881'
_refine_ls_abs_structure_Flack 0.06(7)
_refine_ls_extinction_method none
_refine_ls_goodness_of_fit_ref 1.053
_refine_ls_hydrogen_treatment mixed
_refine_ls_matrix_type full
_refine_ls_number_parameters 323
_refine_ls_number_reflns 6639
_refine_ls_number_restraints 3
_refine_ls_restrained_S_all 1.053
_refine_ls_R_factor_all 0.0546
_refine_ls_R_factor_gt 0.0447
_refine_ls_shift/su_max 0.000
_refine_ls_shift/su_mean 0.000
_refine_ls_structure_factor_coef Fsqd
_refine_ls_weighting_details 'calc w=1/[\s^2^(Fo^2^)+(0.0318P)^2^+0.1341P] where P=(Fo^2^+2Fc^2^)/3'
_refine_ls_weighting_scheme calc
_refine_ls_wR_factor_gt 0.0896
_refine_ls_wR_factor_ref 0.0971
_reflns_number_gt 5913
_reflns_number_total 6639
_reflns_threshold_expression >2sigma(I)
_cod_data_source_file jo400565b_si_002_1.cif
_cod_data_source_block 1b
_cod_original_cell_volume 648.29(4)
_cod_database_code 4028239

loop_
_symmetry_equiv_pos_as_xyz
'x, y, z'

loop_
_atom_site_label
_atom_site_type_symbol
_atom_site_fract_x
_atom_site_fract_y
_atom_site_fract_z
_atom_site_U_iso_or_equiv
_atom_site_adp_type
_atom_site_occupancy
_atom_site_symmetry_multiplicity
_atom_site_calc_flag
_atom_site_refinement_flags
P1 P 0.36511(6) 0.39418(5) 0.49991(5) 0.02043(11) Uani 1 1 d .
O1 O 0.0025(3) 0.19138(19) 0.06554(18) 0.0383(4) Uani 1 1 d .
O2 O 0.4542(2) 0.34700(18) 0.90683(17) 0.0356(4) Uani 1 1 d .
N1 N 0.1394(2) 0.31741(18) 0.37302(17) 0.0223(3) Uani 1 1 d .
B1 B 0.4623(4) 0.2426(3) 0.5699(3) 0.0279(5) Uani 1 1 d .
H1A H 0.3630 0.1655 0.5926 0.042 Uiso 1 1 calc R
H1B H 0.5817 0.2942 0.6527 0.042 Uiso 1 1 calc R
H1C H 0.4908 0.1926 0.4992 0.042 Uiso 1 1 calc R
C1 C 0.1078(3) 0.1303(2) 0.1708(2) 0.0257(4) Uani 1 1 d .
C1N C 0.0359(3) 0.4163(2) 0.3213(2) 0.0287(5) Uani 1 1 d .
H1N1 H -0.0004 0.4022 0.2214 0.043 Uiso 1 1 calc R
H1N2 H 0.1222 0.5239 0.3660 0.043 Uiso 1 1 calc R
H1N3 H -0.0820 0.3877 0.3424 0.043 Uiso 1 1 calc R
C2 C 0.0512(3) 0.1513(2) 0.2993(2) 0.0218(4) Uani 1 1 d .
C2O C 0.5666(4) 0.2735(3) 0.9904(3) 0.0544(8) Uani 1 1 d .
H2O1 H 0.5073 0.2321 1.0550 0.082 Uiso 1 1 calc R
H2O2 H 0.7009 0.3488 1.0419 0.082 Uiso 1 1 calc R
H2O3 H 0.5674 0.1900 0.9305 0.082 Uiso 1 1 calc R
C3 C -0.1741(3) 0.0771(2) 0.2612(2) 0.0280(4) Uani 1 1 d .
H3A H -0.2023 0.0960 0.3434 0.042 Uiso 1 1 calc R
H3B H -0.2242 -0.0336 0.2257 0.042 Uiso 1 1 calc R
H3C H -0.2373 0.1222 0.1906 0.042 Uiso 1 1 calc R
C11 C 0.0697(3) -0.0385(2) 0.1191(2) 0.0250(4) Uani 1 1 d .
C12 C 0.2185(3) -0.0896(3) 0.1766(2) 0.0302(5) Uani 1 1 d .
H12 H 0.3404 -0.0200 0.2445 0.036 Uiso 1 1 calc R
C13 C 0.1867(4) -0.2442(3) 0.1335(3) 0.0401(6) Uani 1 1 d .
H13 H 0.2876 -0.2775 0.1722 0.048 Uiso 1 1 calc R
C14 C 0.0065(4) -0.3481(3) 0.0338(3) 0.0430(7) Uani 1 1 d .
H14 H -0.0151 -0.4519 0.0065 0.052 Uiso 1 1 calc R
C15 C -0.1430(4) -0.2983(3) -0.0259(3) 0.0399(6) Uani 1 1 d .
H15 H -0.2642 -0.3678 -0.0945 0.048 Uiso 1 1 calc R
C16 C -0.1102(4) -0.1439(3) 0.0175(2) 0.0322(5) Uani 1 1 d .
H16 H -0.2106 -0.1105 -0.0222 0.039 Uiso 1 1 calc R
C21 C 0.5433(3) 0.5150(2) 0.4321(2) 0.0236(4) Uani 1 1 d .
C22 C 0.4869(3) 0.5216(2) 0.2911(2) 0.0266(4) Uani 1 1 d .
H22 H 0.3545 0.4676 0.2303 0.032 Uiso 1 1 calc R
C23 C 0.6285(4) 0.6090(3) 0.2403(3) 0.0320(5) Uani 1 1 d .
H23 H 0.5902 0.6128 0.1459 0.038 Uiso 1 1 calc R
C24 C 0.8254(3) 0.6899(3) 0.3307(3) 0.0332(5) Uani 1 1 d .
H24 H 0.9192 0.7485 0.2969 0.040 Uiso 1 1 calc R
C25 C 0.8833(3) 0.6841(3) 0.4712(3) 0.0335(5) Uani 1 1 d .
H25 H 1.0158 0.7390 0.5317 0.040 Uiso 1 1 calc R
C26 C 0.7436(3) 0.5962(2) 0.5220(2) 0.0299(5) Uani 1 1 d .
H26 H 0.7833 0.5913 0.6161 0.036 Uiso 1 1 calc R
C31 C 0.3572(3) 0.5388(2) 0.6265(2) 0.0211(4) Uani 1 1 d .
C32 C 0.2694(3) 0.4924(2) 0.7236(2) 0.0223(4) Uani 1 1 d .
C33 C 0.2713(3) 0.6069(2) 0.8198(2) 0.0309(5) Uani 1 1 d .
H33 H 0.2167 0.5769 0.8863 0.037 Uiso 1 1 calc R
C34 C 0.3519(4) 0.7635(3) 0.8192(2) 0.0327(5) Uani 1 1 d .
H34 H 0.3524 0.8375 0.8852 0.039 Uiso 1 1 calc R
C35 C 0.4321(3) 0.8102(2) 0.7201(2) 0.0288(5) Uani 1 1 d .
H35 H 0.4823 0.9152 0.7168 0.035 Uiso 1 1 calc R
C36 C 0.4364(3) 0.6984(2) 0.6258(2) 0.0258(4) Uani 1 1 d .
H36 H 0.4931 0.7299 0.5607 0.031 Uiso 1 1 calc R
C41 C 0.1652(3) 0.3250(2) 0.7265(2) 0.0230(4) Uani 1 1 d .
C42 C 0.2623(3) 0.2545(2) 0.8210(2) 0.0245(4) Uani 1 1 d .
C43 C 0.1622(3) 0.0988(2) 0.8234(2) 0.0287(5) Uani 1 1 d .
H43 H 0.2271 0.0515 0.8858 0.034 Uiso 1 1 calc R
C44 C -0.0342(4) 0.0152(2) 0.7323(2) 0.0330(5) Uani 1 1 d .
H44 H -0.1001 -0.0890 0.7328 0.040 Uiso 1 1 calc R
C45 C -0.1336(4) 0.0853(3) 0.6404(3) 0.0366(6) Uani 1 1 d .
H45 H -0.2664 0.0296 0.5810 0.044 Uiso 1 1 calc R
C46 C -0.0321(3) 0.2400(3) 0.6384(2) 0.0310(5) Uani 1 1 d .
H46 H -0.0980 0.2873 0.5767 0.037 Uiso 1 1 calc R
H1 H 0.245(4) 0.194(3) 0.200(3) 0.031(6) Uiso 1 1 d .
H2 H 0.112(3) 0.104(2) 0.365(2) 0.009(5) Uiso 1 1 d .
H1O H 0.006(5) 0.169(3) -0.013(3) 0.057(9) Uiso 1 1 d .

loop_
_atom_site_aniso_label
_atom_site_aniso_U_11
_atom_site_aniso_U_22
_atom_site_aniso_U_33
_atom_site_aniso_U_23
_atom_site_aniso_U_13
_atom_site_aniso_U_12
P1 0.0219(2) 0.0210(2) 0.0205(2) 0.00599(19) 0.0093(2) 0.0097(2)
O1 0.0636(12) 0.0404(9) 0.0294(9) 0.0180(7) 0.0252(9) 0.0325(9)
O2 0.0293(8) 0.0302(8) 0.0379(9) 0.0133(7) 0.0022(7) 0.0099(7)
N1 0.0205(8) 0.0190(8) 0.0246(9) 0.0037(7) 0.0063(7) 0.0073(7)
B1 0.0310(13) 0.0310(12) 0.0267(12) 0.0076(10) 0.0084(10) 0.0201(11)
C1 0.0292(11) 0.0227(10) 0.0274(11) 0.0069(8) 0.0126(9) 0.0111(9)
C1N 0.0270(11) 0.0261(10) 0.0324(12) 0.0065(9) 0.0068(9) 0.0141(9)
C2 0.0255(10) 0.0190(9) 0.0228(10) 0.0058(8) 0.0100(8) 0.0102(8)
C2O 0.0351(14) 0.0554(18) 0.0619(19) 0.0331(15) 0.0024(13) 0.0167(13)
C3 0.0235(10) 0.0267(10) 0.0316(12) 0.0043(9) 0.0126(9) 0.0063(9)
C11 0.0293(11) 0.0224(10) 0.0252(10) 0.0066(8) 0.0145(9) 0.0086(9)
C12 0.0319(12) 0.0331(12) 0.0324(12) 0.0087(9) 0.0169(10) 0.0162(10)
C13 0.0505(15) 0.0396(13) 0.0524(16) 0.0192(12) 0.0343(13) 0.0277(12)
C14 0.0657(18) 0.0239(11) 0.0560(16) 0.0094(11) 0.0466(15) 0.0155(12)
C15 0.0461(15) 0.0284(12) 0.0340(13) -0.0014(10) 0.0214(12) -0.0008(11)
C16 0.0349(12) 0.0341(12) 0.0260(11) 0.0067(9) 0.0127(10) 0.0114(10)
C21 0.0261(10) 0.0226(10) 0.0264(10) 0.0059(8) 0.0126(9) 0.0122(9)
C22 0.0284(11) 0.0265(10) 0.0279(11) 0.0074(8) 0.0123(9) 0.0127(9)
C23 0.0418(13) 0.0323(12) 0.0347(12) 0.0167(10) 0.0229(11) 0.0197(11)
C24 0.0333(13) 0.0291(11) 0.0496(15) 0.0138(10) 0.0281(12) 0.0143(10)
C25 0.0225(10) 0.0310(11) 0.0457(14) 0.0055(10) 0.0150(10) 0.0085(10)
C26 0.0293(11) 0.0319(11) 0.0311(11) 0.0067(9) 0.0136(9) 0.0134(10)
C31 0.0204(9) 0.0216(9) 0.0214(10) 0.0040(7) 0.0067(8) 0.0100(8)
C32 0.0209(9) 0.0239(10) 0.0233(10) 0.0077(8) 0.0080(8) 0.0103(8)
C33 0.0380(12) 0.0332(12) 0.0294(11) 0.0080(9) 0.0192(10) 0.0172(11)
C34 0.0395(13) 0.0275(11) 0.0344(12) 0.0009(9) 0.0151(10) 0.0178(10)
C35 0.0288(11) 0.0199(10) 0.0364(12) 0.0056(9) 0.0106(10) 0.0105(9)
C36 0.0245(10) 0.0240(10) 0.0273(11) 0.0075(8) 0.0091(9) 0.0083(9)
C41 0.0255(10) 0.0260(10) 0.0230(10) 0.0079(8) 0.0139(8) 0.0118(9)
C42 0.0259(10) 0.0227(10) 0.0249(10) 0.0045(8) 0.0107(9) 0.0093(9)
C43 0.0365(12) 0.0272(11) 0.0284(11) 0.0106(9) 0.0166(10) 0.0149(10)
C44 0.0412(13) 0.0226(10) 0.0305(12) 0.0070(9) 0.0184(11) 0.0035(10)
C45 0.0287(12) 0.0358(13) 0.0324(13) 0.0090(10) 0.0089(10) 0.0011(10)
C46 0.0277(11) 0.0364(12) 0.0283(11) 0.0125(9) 0.0103(9) 0.0117(10)

loop_
_atom_type_symbol
_atom_type_description
_atom_type_scat_dispersion_real
_atom_type_scat_dispersion_imag
_atom_type_scat_source
C C 0.0033 0.0016 'International Tables Vol C Tables 4.2.6.8 and 6.1.1.4'
H H 0.0000 0.0000 'International Tables Vol C Tables 4.2.6.8 and 6.1.1.4'
N N 0.0061 0.0033 'International Tables Vol C Tables 4.2.6.8 and 6.1.1.4'
O O 0.0106 0.0060 'International Tables Vol C Tables 4.2.6.8 and 6.1.1.4'
P P 0.1023 0.0942 'International Tables Vol C Tables 4.2.6.8 and 6.1.1.4'
B B 0.0013 0.0007 'International Tables Vol C Tables 4.2.6.8 and 6.1.1.4'

loop_
_geom_angle_atom_site_label_1
_geom_angle_atom_site_label_2
_geom_angle_atom_site_label_3
_geom_angle
N1 P1 C21 109.03(9)
N1 P1 C31 105.28(8)
C21 P1 C31 102.89(9)
N1 P1 B1 114.44(10)
C21 P1 B1 106.26(10)
C31 P1 B1 118.13(10)
C1 O1 H1O 114(2)
C42 O2 C2O 117.14(18)
C1N N1 C2 118.82(16)
C1N N1 P1 120.73(14)
C2 N1 P1 120.04(13)
P1 B1 H1A 109.5
P1 B1 H1B 109.5
H1A B1 H1B 109.5
P1 B1 H1C 109.5
H1A B1 H1C 109.5
H1B B1 H1C 109.5
O1 C1 C11 113.23(17)
O1 C1 C2 107.62(16)
C11 C1 C2 112.08(16)
O1 C1 H1 107.4(14)
C11 C1 H1 109.8(14)
C2 C1 H1 106.4(15)
N1 C1N H1N1 109.5
N1 C1N H1N2 109.5
H1N1 C1N H1N2 109.5
N1 C1N H1N3 109.5
H1N1 C1N H1N3 109.5
H1N2 C1N H1N3 109.5
N1 C2 C3 111.45(16)
N1 C2 C1 111.59(15)
C3 C2 C1 112.46(17)
N1 C2 H2 103.9(12)
C3 C2 H2 109.5(12)
C1 C2 H2 107.5(12)
O2 C2O H2O1 109.5
O2 C2O H2O2 109.5
H2O1 C2O H2O2 109.5
O2 C2O H2O3 109.5
H2O1 C2O H2O3 109.5
H2O2 C2O H2O3 109.5
C2 C3 H3A 109.5
C2 C3 H3B 109.5
H3A C3 H3B 109.5
C2 C3 H3C 109.5
H3A C3 H3C 109.5
H3B C3 H3C 109.5
C12 C11 C16 118.85(19)
C12 C11 C1 119.01(19)
C16 C11 C1 122.14(19)
C11 C12 C13 120.4(2)
C11 C12 H12 119.8
C13 C12 H12 119.8
C14 C13 C12 120.2(2)
C14 C13 H13 119.9
C12 C13 H13 119.9
C13 C14 C15 120.1(2)
C13 C14 H14 120.0
C15 C14 H14 120.0
C14 C15 C16 119.4(2)
C14 C15 H15 120.3
C16 C15 H15 120.3
C11 C16 C15 121.1(2)
C11 C16 H16 119.4
C15 C16 H16 119.4
C22 C21 C26 119.08(19)
C22 C21 P1 121.44(15)
C26 C21 P1 119.38(16)
C21 C22 C23 120.3(2)
C21 C22 H22 119.8
C23 C22 H22 119.8
C24 C23 C22 119.9(2)
C24 C23 H23 120.0
C22 C23 H23 120.0
C23 C24 C25 120.3(2)
C23 C24 H24 119.9
C25 C24 H24 119.9
C24 C25 C26 120.0(2)
C24 C25 H25 120.0
C26 C25 H25 120.0
C25 C26 C21 120.4(2)
C25 C26 H26 119.8
C21 C26 H26 119.8
C32 C31 C36 118.74(17)
C32 C31 P1 120.94(14)
C36 C31 P1 120.31(15)
C33 C32 C31 118.78(18)
C33 C32 C41 117.59(18)
C31 C32 C41 123.57(17)
C34 C33 C32 121.8(2)
C34 C33 H33 119.1
C32 C33 H33 119.1
C33 C34 C35 119.90(19)
C33 C34 H34 120.1
C35 C34 H34 120.1
C34 C35 C36 119.1(2)
C34 C35 H35 120.4
C36 C35 H35 120.4
C35 C36 C31 121.53(19)
C35 C36 H36 119.2
C31 C36 H36 119.2
C46 C41 C42 119.15(19)
C46 C41 C32 120.00(18)
C42 C41 C32 120.81(18)
O2 C42 C43 124.25(18)
O2 C42 C41 115.66(17)
C43 C42 C41 120.09(19)
C44 C43 C42 119.68(19)
C44 C43 H43 120.2
C42 C43 H43 120.2
C43 C44 C45 120.7(2)
C43 C44 H44 119.7
C45 C44 H44 119.7
C44 C45 C46 119.1(2)
C44 C45 H45 120.4
C46 C45 H45 120.4
C41 C46 C45 121.3(2)
C41 C46 H46 119.4
C45 C46 H46 119.4

loop_
_geom_bond_atom_site_label_1
_geom_bond_atom_site_label_2
_geom_bond_distance
P1 N1 1.6615(17)
P1 C21 1.825(2)
P1 C31 1.8353(19)
P1 B1 1.926(2)
O1 C1 1.430(3)
O1 H1O 0.83(3)
O2 C42 1.361(3)
O2 C2O 1.424(3)
N1 C1N 1.461(3)
N1 C2 1.477(2)
B1 H1A 0.9600
B1 H1B 0.9600
B1 H1C 0.9600
C1 C11 1.519(3)
C1 C2 1.545(3)
C1 H1 0.94(3)
C1N H1N1 0.9600
C1N H1N2 0.9600
C1N H1N3 0.9600
C2 C3 1.530(3)
C2 H2 0.93(2)
C2O H2O1 0.9600
C2O H2O2 0.9600
C2O H2O3 0.9600
C3 H3A 0.9600
C3 H3B 0.9600
C3 H3C 0.9600
C11 C12 1.385(3)
C11 C16 1.386(3)
C12 C13 1.390(3)
C12 H12 0.9300
C13 C14 1.376(4)
C13 H13 0.9300
C14 C15 1.386(4)
C14 H14 0.9300
C15 C16 1.387(3)
C15 H15 0.9300
C16 H16 0.9300
C21 C22 1.391(3)
C21 C26 1.401(3)
C22 C23 1.399(3)
C22 H22 0.9300
C23 C24 1.383(3)
C23 H23 0.9300
C24 C25 1.385(3)
C24 H24 0.9300
C25 C26 1.391(3)
C25 H25 0.9300
C26 H26 0.9300
C31 C32 1.401(3)
C31 C36 1.405(3)
C32 C33 1.394(3)
C32 C41 1.498(3)
C33 C34 1.379(3)
C33 H33 0.9300
C34 C35 1.385(3)
C34 H34 0.9300
C35 C36 1.388(3)
C35 H35 0.9300
C36 H36 0.9300
C41 C46 1.383(3)
C41 C42 1.396(3)
C42 C43 1.396(3)
C43 C44 1.386(3)
C43 H43 0.9300
C44 C45 1.388(3)
C44 H44 0.9300
C45 C46 1.389(3)
C45 H45 0.9300
C46 H46 0.9300
